data_7205972
loop_
_publ_author_name
'Cucos, Andrei'
'Ursu, Andrei'
'Madalan, Augustin M.'
'Duhayon, Carine'
'Sutter, Jean-Pascal'
'Andruh, Marius'

_publ_section_title
;
 Co-crystallization of coordination compounds through
 second-coordination sphere interactions
;
_journal_issue 11
_journal_name_full CrystEngComm
_journal_page_first 3756
_journal_paper_doi 10.1039/c1ce05112a
_journal_volume 13
_journal_year 2011
_chemical_formula_sum 'C36 H40 F6 N5 Ni2 O8 P'
_chemical_formula_weight 933.12
_chemical_name_systematic
;
?
;
_space_group_IT_number 2
_symmetry_cell_setting triclinic
_symmetry_space_group_name_Hall '-P 1'
_symmetry_space_group_name_H-M 'P -1'
_atom_sites_solution_hydrogens geom
_atom_sites_solution_primary direct
_atom_sites_solution_secondary difmap
_audit_creation_method SHELXL-97
_cell_angle_alpha 66.151(9)
_cell_angle_beta 73.257(9)
_cell_angle_gamma 64.351(8)
_cell_formula_units_Z 2
_cell_length_a 11.6795(12)
_cell_length_b 12.8729(14)
_cell_length_c 15.7482(19)
_cell_measurement_reflns_used 7354
_cell_measurement_temperature 293(2)
_cell_measurement_theta_max 26.80
_cell_measurement_theta_min 2.80
_cell_volume 1933.7(4)
_computing_cell_refinement X-Area
_computing_data_collection X-Area
_computing_data_reduction X-Area
_computing_structure_refinement 'SHELXL-97 (Sheldrick, 1997)'
_computing_structure_solution 'SHELXS-97 (Sheldrick, 1997)'
_diffrn_ambient_temperature 293(2)
_diffrn_measured_fraction_theta_full 0.938
_diffrn_measured_fraction_theta_max 0.938
_diffrn_measurement_device_type 'STOE-IPDS II'
_diffrn_measurement_method 'omega scans'
_diffrn_radiation_monochromator graphite
_diffrn_radiation_source 'fine-focus sealed tube'
_diffrn_radiation_type MoK\a
_diffrn_radiation_wavelength 0.71073
_diffrn_reflns_av_R_equivalents 0.0619
_diffrn_reflns_av_sigmaI/netI 0.1256
_diffrn_reflns_limit_h_max 14
_diffrn_reflns_limit_h_min -14
_diffrn_reflns_limit_k_max 16
_diffrn_reflns_limit_k_min -16
_diffrn_reflns_limit_l_max 19
_diffrn_reflns_limit_l_min -19
_diffrn_reflns_number 14849
_diffrn_reflns_theta_full 26.81
_diffrn_reflns_theta_max 26.81
_diffrn_reflns_theta_min 2.80
_exptl_absorpt_coefficient_mu 1.102
_exptl_absorpt_correction_T_max 0.8945
_exptl_absorpt_correction_T_min 0.8314
_exptl_absorpt_correction_type multi-scan
_exptl_absorpt_process_details
;
[c.f. r.h. blessing, acta cryst. (1995), a51, 33-38]
;
_exptl_crystal_colour brown
_exptl_crystal_density_diffrn 1.603
_exptl_crystal_density_meas ?
_exptl_crystal_density_method 'not measured'
_exptl_crystal_description prism
_exptl_crystal_F_000 960
_exptl_crystal_size_max 0.4
_exptl_crystal_size_mid 0.15
_exptl_crystal_size_min 0.1
_refine_diff_density_max 0.431
_refine_diff_density_min -0.355
_refine_diff_density_rms 0.059
_refine_ls_extinction_method none
_refine_ls_goodness_of_fit_ref 0.892
_refine_ls_hydrogen_treatment mixed
_refine_ls_matrix_type full
_refine_ls_number_parameters 539
_refine_ls_number_reflns 7767
_refine_ls_number_restraints 10
_refine_ls_restrained_S_all 0.891
_refine_ls_R_factor_all 0.1366
_refine_ls_R_factor_gt 0.0603
_refine_ls_shift/su_max 0.001
_refine_ls_shift/su_mean 0.000
_refine_ls_structure_factor_coef Fsqd
_refine_ls_weighting_details 'calc w=1/[\s^2^(Fo^2^)+(0.0284P)^2^+0.0000P] where P=(Fo^2^+2Fc^2^)/3'
_refine_ls_weighting_scheme calc
_refine_ls_wR_factor_gt 0.0821
_refine_ls_wR_factor_ref 0.0964
_reflns_number_gt 4019
_reflns_number_total 7767
_reflns_threshold_expression >2sigma(I)
_cod_data_source_file c1ce05112a.txt
_cod_data_source_block shelxlC1b
_cod_depositor_comments
;
The following automatic conversions were performed:
'_symmetry_cell_setting' value 'Triclinic' changed to 'triclinic'
according to '/home/saulius/struct/CIF-dictionaries/cif_core.dic'
dictionary named 'cif_core.dic' version 2.4.1 from 2010-06-29.

Automatic conversion script
Id: cif_fix_enum 1555 2011-01-17 13:19:09Z saulius 

The following automatic conversions were performed:

'_exptl_crystal_density_meas' value 'not measured' was changed to '?'
- the value is perceived as not measured.

Automatic conversion script
Id: cif_fix_values 3008 2015-01-20 13:52:24Z robertas 
;
_cod_original_sg_symbol_H-M P-1
_cod_database_code 7205972

loop_
_symmetry_equiv_pos_as_xyz
'x, y, z'
'-x, -y, -z'

loop_
_atom_site_label
_atom_site_type_symbol
_atom_site_fract_x
_atom_site_fract_y
_atom_site_fract_z
_atom_site_U_iso_or_equiv
_atom_site_adp_type
_atom_site_occupancy
_atom_site_symmetry_multiplicity
_atom_site_calc_flag
_atom_site_refinement_flags
_atom_site_disorder_assembly
_atom_site_disorder_group
C1 C 0.4659(4) 0.4931(4) 0.4065(4) 0.0468(13) Uani 1 1 d . . .
H1A H 0.4465 0.5780 0.3938 0.070 Uiso 1 1 calc R . .
H1B H 0.5525 0.4475 0.4200 0.070 Uiso 1 1 calc R . .
H1C H 0.4082 0.4652 0.4595 0.070 Uiso 1 1 calc R . .
C2 C 0.4751(4) 0.3598(4) 0.3312(3) 0.0352(10) Uani 1 1 d . . .
C3 C 0.5206(4) 0.2582(4) 0.4040(4) 0.0478(13) Uani 1 1 d . . .
H3 H 0.5376 0.2652 0.4552 0.057 Uiso 1 1 calc R . .
C4 C 0.5420(5) 0.1430(4) 0.4027(4) 0.0601(15) Uani 1 1 d . . .
H4 H 0.5707 0.0740 0.4535 0.072 Uiso 1 1 calc R . .
C5 C 0.5205(5) 0.1328(4) 0.3263(5) 0.0603(16) Uani 1 1 d . . .
H5 H 0.5370 0.0562 0.3245 0.072 Uiso 1 1 calc R . .
C6 C 0.4741(4) 0.2358(4) 0.2509(4) 0.0481(13) Uani 1 1 d . . .
C7 C 0.4490(4) 0.3532(4) 0.2514(3) 0.0354(10) Uani 1 1 d . . .
C8 C 0.4536(5) 0.2227(5) 0.1704(5) 0.0583(15) Uani 1 1 d . . .
H8 H 0.4708 0.1438 0.1732 0.070 Uiso 1 1 calc R . .
C9 C 0.3941(7) 0.2763(7) 0.0219(5) 0.090(2) Uani 1 1 d . . .
H9A H 0.4616 0.2011 0.0156 0.108 Uiso 1 1 calc R . .
H9B H 0.3125 0.2651 0.0382 0.108 Uiso 1 1 calc R . .
C10 C 0.3951(7) 0.3750(7) -0.0654(5) 0.094(2) Uani 1 1 d . . .
H10A H 0.3458 0.3767 -0.1065 0.112 Uiso 1 1 calc R . .
H10B H 0.4824 0.3626 -0.0966 0.112 Uiso 1 1 calc R . .
C11 C 0.2909(5) 0.5916(7) -0.1083(4) 0.0707(18) Uani 1 1 d . . .
H11 H 0.2820 0.5863 -0.1631 0.085 Uiso 1 1 calc R . .
C12 C 0.2488(5) 0.7123(6) -0.1033(4) 0.0594(15) Uani 1 1 d . . .
C13 C 0.1975(6) 0.8141(8) -0.1795(4) 0.088(2) Uani 1 1 d . . .
H13 H 0.1862 0.8019 -0.2304 0.105 Uiso 1 1 calc R . .
C14 C 0.1637(7) 0.9303(7) -0.1806(5) 0.096(2) Uani 1 1 d . . .
H14 H 0.1286 0.9970 -0.2309 0.115 Uiso 1 1 calc R . .
C15 C 0.1836(6) 0.9457(6) -0.1042(4) 0.0758(18) Uani 1 1 d . . .
H15 H 0.1631 1.0242 -0.1046 0.091 Uiso 1 1 calc R . .
C16 C 0.2316(5) 0.8503(5) -0.0295(4) 0.0567(14) Uani 1 1 d . . .
C17 C 0.2671(5) 0.7275(5) -0.0252(4) 0.0481(13) Uani 1 1 d . . .
C18 C 0.2394(7) 0.9773(5) 0.0441(5) 0.089(2) Uani 1 1 d . . .
H18A H 0.2576 0.9715 0.1019 0.133 Uiso 1 1 calc R . .
H18B H 0.1529 1.0320 0.0352 0.133 Uiso 1 1 calc R . .
H18C H 0.2975 1.0075 -0.0070 0.133 Uiso 1 1 calc R . .
C21 C 0.8985(6) 0.0498(4) 0.6863(5) 0.084(2) Uani 1 1 d . . .
H21A H 0.9163 0.0184 0.7496 0.126 Uiso 1 1 calc R . .
H21B H 0.9640 0.0000 0.6511 0.126 Uiso 1 1 calc R . .
H21C H 0.8168 0.0488 0.6864 0.126 Uiso 1 1 calc R . .
C22 C 0.8713(4) 0.2315(5) 0.5536(4) 0.0542(15) Uani 1 1 d . . .
C23 C 0.8574(5) 0.1789(6) 0.4986(5) 0.078(2) Uani 1 1 d . . .
H23 H 0.8666 0.0972 0.5223 0.094 Uiso 1 1 calc R . .
C24 C 0.8300(6) 0.2464(9) 0.4087(6) 0.098(3) Uani 1 1 d . . .
H24 H 0.8181 0.2107 0.3726 0.117 Uiso 1 1 calc R . .
C25 C 0.8202(5) 0.3641(8) 0.3722(5) 0.088(2) Uani 1 1 d . . .
H25 H 0.8048 0.4081 0.3105 0.106 Uiso 1 1 calc R . .
C26 C 0.8332(4) 0.4210(6) 0.4274(4) 0.0579(15) Uani 1 1 d . . .
C27 C 0.8584(4) 0.3567(5) 0.5182(4) 0.0430(13) Uani 1 1 d . . .
C28 C 0.8233(4) 0.5466(6) 0.3866(4) 0.0676(18) Uani 1 1 d . . .
H28 H 0.8119 0.5848 0.3237 0.081 Uiso 1 1 calc R . .
C29 C 0.8313(5) 0.7327(5) 0.3774(4) 0.0731(18) Uani 1 1 d . . .
H29A H 0.7855 0.7693 0.3238 0.088 Uiso 1 1 calc R . .
H29B H 0.9190 0.7293 0.3550 0.088 Uiso 1 1 calc R . .
C30 C 0.7684(6) 0.8053(5) 0.4425(5) 0.077(2) Uani 1 1 d . . .
H30A H 0.6758 0.8332 0.4476 0.092 Uiso 1 1 calc R . .
H30B H 0.7933 0.8757 0.4201 0.092 Uiso 1 1 calc R . .
C31 C 0.8145(5) 0.7656(4) 0.5946(5) 0.0600(16) Uani 1 1 d . . .
H31 H 0.7874 0.8499 0.5770 0.072 Uiso 1 1 calc R . .
C32 C 0.8540(4) 0.6977(4) 0.6846(4) 0.0527(14) Uani 1 1 d . . .
C33 C 0.8652(6) 0.7578(6) 0.7379(6) 0.077(2) Uani 1 1 d . . .
H33 H 0.8396 0.8423 0.7160 0.093 Uiso 1 1 calc R . .
C34 C 0.9131(6) 0.6937(7) 0.8210(6) 0.087(2) Uani 1 1 d . . .
H34 H 0.9199 0.7347 0.8551 0.105 Uiso 1 1 calc R . .
C35 C 0.9522(5) 0.5668(6) 0.8555(4) 0.0699(18) Uani 1 1 d . . .
H35 H 0.9872 0.5233 0.9113 0.084 Uiso 1 1 calc R . .
C36 C 0.9383(4) 0.5064(5) 0.8061(4) 0.0466(12) Uani 1 1 d . . .
C37 C 0.8897(4) 0.5689(4) 0.7198(3) 0.0377(11) Uani 1 1 d . . .
C38 C 1.0323(6) 0.3102(6) 0.9146(4) 0.088(2) Uani 1 1 d . . .
H38A H 1.0521 0.2259 0.9247 0.132 Uiso 1 1 calc R . .
H38B H 0.9748 0.3322 0.9672 0.132 Uiso 1 1 calc R . .
H38C H 1.1098 0.3233 0.9078 0.132 Uiso 1 1 calc R . .
F1 F 0.4140(4) 0.7859(3) 0.2356(4) 0.1225(19) Uani 1 1 d . . .
F2 F 0.6229(4) 0.7166(4) 0.2347(5) 0.157(2) Uani 1 1 d . . .
F3 F 0.5034(7) 0.7919(6) 0.3412(4) 0.195(3) Uani 1 1 d . . .
F4 F 0.6094(4) 0.8950(3) 0.2311(4) 0.1243(18) Uani 1 1 d . . .
F5 F 0.4039(4) 0.9627(3) 0.2273(5) 0.164(3) Uani 1 1 d . . .
F6 F 0.5317(6) 0.8795(6) 0.1243(4) 0.181(2) Uani 1 1 d . . .
N1 N 0.4144(4) 0.3075(4) 0.0961(4) 0.0538(12) Uani 1 1 d . . .
N2 N 0.3386(4) 0.4924(5) -0.0459(4) 0.0593(13) Uani 1 1 d . . .
N3 N 0.8290(4) 0.6106(4) 0.4297(3) 0.0560(12) Uani 1 1 d . . .
N4 N 0.8125(4) 0.7221(4) 0.5358(4) 0.0540(12) Uani 1 1 d . . .
N5 N 0.2371(3) 0.6677(3) 0.2302(3) 0.0404(9) Uani 1 1 d D . .
Ni1 Ni 0.36738(6) 0.47241(6) 0.07097(5) 0.04137(19) Uani 1 1 d . . .
Ni2 Ni 0.84825(5) 0.56084(5) 0.55375(5) 0.03634(17) Uani 1 1 d . . .
O1 O 0.4518(3) 0.4759(3) 0.3267(2) 0.0459(9) Uani 1 1 d . . .
O2 O 0.4041(3) 0.4541(2) 0.1845(2) 0.0376(8) Uani 1 1 d . . .
O3 O 0.3127(3) 0.6386(3) 0.0490(2) 0.0491(9) Uani 1 1 d . . .
O4 O 0.2544(4) 0.8592(3) 0.0475(3) 0.0687(12) Uani 1 1 d . . .
O5 O 0.8960(3) 0.1722(3) 0.6444(3) 0.0622(11) Uani 1 1 d . . .
O6 O 0.8709(3) 0.4007(3) 0.5760(2) 0.0424(8) Uani 1 1 d . . .
O7 O 0.8813(3) 0.5064(2) 0.6750(2) 0.0338(7) Uani 1 1 d . . .
O8 O 0.9739(3) 0.3824(3) 0.8328(3) 0.0565(10) Uani 1 1 d . . .
P1 P 0.51148(15) 0.83811(12) 0.23542(13) 0.0618(4) Uani 1 1 d . . .
H1N H 0.325(2) 0.596(3) 0.245(3) 0.15(3) Uiso 1 1 d D . .
H4N H 0.165(3) 0.632(3) 0.247(3) 0.15(3) Uiso 1 1 d D . .
H3N H 0.244(4) 0.718(3) 0.1586(8) 0.086(18) Uiso 1 1 d D . .
H2N H 0.214(4) 0.725(3) 0.270(3) 0.17(3) Uiso 1 1 d D . .

loop_
_atom_site_aniso_label
_atom_site_aniso_U_11
_atom_site_aniso_U_22
_atom_site_aniso_U_33
_atom_site_aniso_U_23
_atom_site_aniso_U_13
_atom_site_aniso_U_12
C1 0.055(3) 0.051(3) 0.043(3) -0.021(2) -0.017(3) -0.014(2)
C2 0.033(2) 0.031(2) 0.041(3) -0.016(2) -0.004(2) -0.0087(19)
C3 0.039(3) 0.050(3) 0.054(3) -0.017(3) -0.005(3) -0.016(2)
C4 0.059(3) 0.033(3) 0.070(4) -0.006(3) -0.007(3) -0.012(2)
C5 0.057(3) 0.036(3) 0.085(5) -0.027(3) -0.005(3) -0.010(2)
C6 0.043(3) 0.040(3) 0.066(4) -0.029(3) 0.007(3) -0.017(2)
C7 0.033(2) 0.035(2) 0.042(3) -0.021(2) -0.001(2) -0.0110(19)
C8 0.058(3) 0.050(3) 0.082(5) -0.042(3) 0.008(3) -0.025(3)
C9 0.114(6) 0.111(6) 0.093(6) -0.075(5) -0.002(5) -0.050(5)
C10 0.126(6) 0.129(6) 0.072(5) -0.075(5) 0.018(5) -0.067(5)
C11 0.069(4) 0.130(6) 0.039(4) -0.039(4) -0.001(3) -0.053(4)
C12 0.055(3) 0.098(4) 0.031(3) -0.020(3) -0.003(3) -0.036(3)
C13 0.085(5) 0.146(6) 0.038(3) -0.016(4) -0.024(3) -0.049(5)
C14 0.102(5) 0.107(5) 0.056(4) 0.012(4) -0.039(4) -0.036(4)
C15 0.088(4) 0.075(4) 0.048(4) 0.007(3) -0.030(4) -0.027(3)
C16 0.063(4) 0.063(4) 0.044(3) -0.008(3) -0.017(3) -0.025(3)
C17 0.049(3) 0.070(4) 0.030(3) -0.009(3) -0.008(2) -0.031(3)
C18 0.137(6) 0.047(3) 0.093(5) -0.003(3) -0.054(5) -0.036(3)
C21 0.102(5) 0.042(3) 0.126(6) -0.031(4) -0.029(5) -0.028(3)
C22 0.039(3) 0.074(4) 0.073(4) -0.054(3) 0.003(3) -0.019(3)
C23 0.056(4) 0.113(5) 0.104(6) -0.088(5) 0.006(4) -0.028(3)
C24 0.067(4) 0.177(8) 0.118(7) -0.116(7) 0.012(4) -0.057(5)
C25 0.043(3) 0.193(8) 0.064(4) -0.085(5) 0.004(3) -0.040(4)
C26 0.030(3) 0.105(5) 0.046(3) -0.040(4) 0.006(2) -0.024(3)
C27 0.028(2) 0.069(3) 0.047(3) -0.037(3) -0.003(2) -0.015(2)
C28 0.028(3) 0.126(6) 0.037(3) -0.025(4) -0.003(2) -0.021(3)
C29 0.051(3) 0.081(4) 0.042(3) 0.024(3) -0.011(3) -0.022(3)
C30 0.057(4) 0.055(4) 0.068(5) 0.024(3) -0.014(4) -0.013(3)
C31 0.041(3) 0.027(3) 0.093(5) -0.014(3) 0.011(3) -0.013(2)
C32 0.041(3) 0.042(3) 0.085(4) -0.034(3) 0.008(3) -0.021(2)
C33 0.080(4) 0.064(4) 0.115(6) -0.058(4) 0.020(4) -0.044(3)
C34 0.098(5) 0.112(6) 0.104(6) -0.081(5) 0.030(5) -0.069(4)
C35 0.070(4) 0.115(5) 0.064(4) -0.058(4) 0.010(3) -0.053(4)
C36 0.046(3) 0.060(3) 0.047(3) -0.030(3) 0.004(2) -0.026(2)
C37 0.029(2) 0.040(3) 0.047(3) -0.021(2) 0.005(2) -0.0161(19)
C38 0.104(5) 0.103(5) 0.054(4) -0.006(4) -0.031(4) -0.040(4)
F1 0.115(3) 0.075(2) 0.206(6) -0.019(3) -0.073(3) -0.051(2)
F2 0.123(3) 0.116(3) 0.258(7) -0.103(4) -0.101(4) 0.020(3)
F3 0.309(8) 0.276(7) 0.076(4) -0.038(4) -0.011(5) -0.200(6)
F4 0.099(3) 0.103(3) 0.200(6) -0.047(3) -0.051(3) -0.045(2)
F5 0.094(3) 0.072(3) 0.346(10) -0.093(4) -0.044(4) -0.015(2)
F6 0.218(6) 0.234(6) 0.107(5) -0.020(5) -0.040(5) -0.117(5)
N1 0.061(3) 0.068(3) 0.059(3) -0.047(3) 0.006(3) -0.031(2)
N2 0.067(3) 0.088(4) 0.050(3) -0.041(3) 0.001(3) -0.040(3)
N3 0.030(2) 0.073(3) 0.045(3) -0.002(2) -0.010(2) -0.014(2)
N4 0.036(2) 0.038(2) 0.070(4) -0.008(2) 0.001(2) -0.0113(19)
N5 0.058(2) 0.0280(19) 0.036(2) -0.0106(17) -0.0037(19) -0.0172(18)
Ni1 0.0459(4) 0.0591(4) 0.0372(4) -0.0309(3) 0.0049(3) -0.0274(3)
Ni2 0.0270(3) 0.0365(3) 0.0358(4) -0.0034(3) -0.0046(3) -0.0103(3)
O1 0.068(2) 0.0385(18) 0.042(2) -0.0147(15) -0.0204(18) -0.0188(16)
O2 0.0479(18) 0.0332(17) 0.0375(18) -0.0194(15) -0.0058(16) -0.0125(14)
O3 0.070(2) 0.054(2) 0.031(2) -0.0130(17) -0.0140(19) -0.0253(18)
O4 0.114(3) 0.045(2) 0.049(2) 0.0036(18) -0.037(2) -0.033(2)
O5 0.071(2) 0.050(2) 0.086(3) -0.040(2) -0.007(2) -0.0260(18)
O6 0.0442(19) 0.0457(19) 0.043(2) -0.0195(17) -0.0072(17) -0.0157(15)
O7 0.0395(16) 0.0267(16) 0.0390(19) -0.0134(15) -0.0065(14) -0.0120(13)
O8 0.066(2) 0.060(2) 0.045(2) -0.0175(19) -0.022(2) -0.0145(18)
P1 0.0694(10) 0.0469(8) 0.0812(12) -0.0184(8) -0.0313(9) -0.0205(7)

loop_
_atom_type_symbol
_atom_type_description
_atom_type_scat_dispersion_real
_atom_type_scat_dispersion_imag
_atom_type_scat_source
C C 0.0033 0.0016 'International Tables Vol C Tables 4.2.6.8 and 6.1.1.4'
H H 0.0000 0.0000 'International Tables Vol C Tables 4.2.6.8 and 6.1.1.4'
F F 0.0171 0.0103 'International Tables Vol C Tables 4.2.6.8 and 6.1.1.4'
N N 0.0061 0.0033 'International Tables Vol C Tables 4.2.6.8 and 6.1.1.4'
Ni Ni 0.3393 1.1124 'International Tables Vol C Tables 4.2.6.8 and 6.1.1.4'
O O 0.0106 0.0060 'International Tables Vol C Tables 4.2.6.8 and 6.1.1.4'
P P 0.1023 0.0942 'International Tables Vol C Tables 4.2.6.8 and 6.1.1.4'

loop_
_geom_angle_atom_site_label_1
_geom_angle_atom_site_label_2
_geom_angle_atom_site_label_3
_geom_angle
_geom_angle_site_symmetry_1
_geom_angle_site_symmetry_3
_geom_angle_publ_flag
O1 C1 H1A 109.5 . . ?
O1 C1 H1B 109.5 . . ?
H1A C1 H1B 109.5 . . ?
O1 C1 H1C 109.5 . . ?
H1A C1 H1C 109.5 . . ?
H1B C1 H1C 109.5 . . ?
C3 C2 O1 124.3(4) . . ?
C3 C2 C7 121.5(4) . . ?
O1 C2 C7 114.2(4) . . ?
C2 C3 C4 120.6(5) . . ?
C2 C3 H3 119.7 . . ?
C4 C3 H3 119.7 . . ?
C5 C4 C3 119.5(5) . . ?
C5 C4 H4 120.2 . . ?
C3 C4 H4 120.2 . . ?
C4 C5 C6 120.6(4) . . ?
C4 C5 H5 119.7 . . ?
C6 C5 H5 119.7 . . ?
C5 C6 C7 121.0(5) . . ?
C5 C6 C8 119.7(4) . . ?
C7 C6 C8 119.4(5) . . ?
O2 C7 C6 124.9(4) . . ?
O2 C7 C2 118.4(3) . . ?
C6 C7 C2 116.7(4) . . ?
N1 C8 C6 126.8(5) . . ?
N1 C8 H8 116.6 . . ?
C6 C8 H8 116.6 . . ?
C10 C9 N1 108.3(5) . . ?
C10 C9 H9A 110.0 . . ?
N1 C9 H9A 110.0 . . ?
C10 C9 H9B 110.0 . . ?
N1 C9 H9B 110.0 . . ?
H9A C9 H9B 108.4 . . ?
C9 C10 N2 109.4(5) . . ?
C9 C10 H10A 109.8 . . ?
N2 C10 H10A 109.8 . . ?
C9 C10 H10B 109.8 . . ?
N2 C10 H10B 109.8 . . ?
H10A C10 H10B 108.2 . . ?
N2 C11 C12 126.6(5) . . ?
N2 C11 H11 116.7 . . ?
C12 C11 H11 116.7 . . ?
C17 C12 C13 120.6(6) . . ?
C17 C12 C11 119.8(5) . . ?
C13 C12 C11 119.5(5) . . ?
C14 C13 C12 121.7(6) . . ?
C14 C13 H13 119.1 . . ?
C12 C13 H13 119.1 . . ?
C13 C14 C15 117.9(6) . . ?
C13 C14 H14 121.1 . . ?
C15 C14 H14 121.1 . . ?
C16 C15 C14 122.1(6) . . ?
C16 C15 H15 119.0 . . ?
C14 C15 H15 119.0 . . ?
C15 C16 O4 124.9(5) . . ?
C15 C16 C17 121.8(5) . . ?
O4 C16 C17 113.3(4) . . ?
O3 C17 C12 124.8(5) . . ?
O3 C17 C16 119.2(4) . . ?
C12 C17 C16 115.9(5) . . ?
O4 C18 H18A 109.5 . . ?
O4 C18 H18B 109.5 . . ?
H18A C18 H18B 109.5 . . ?
O4 C18 H18C 109.5 . . ?
H18A C18 H18C 109.5 . . ?
H18B C18 H18C 109.5 . . ?
O5 C21 H21A 109.5 . . ?
O5 C21 H21B 109.5 . . ?
H21A C21 H21B 109.5 . . ?
O5 C21 H21C 109.5 . . ?
H21A C21 H21C 109.5 . . ?
H21B C21 H21C 109.5 . . ?
O5 C22 C23 124.4(6) . . ?
O5 C22 C27 114.9(4) . . ?
C23 C22 C27 120.7(6) . . ?
C22 C23 C24 120.3(7) . . ?
C22 C23 H23 119.8 . . ?
C24 C23 H23 119.8 . . ?
C25 C24 C23 120.6(6) . . ?
C25 C24 H24 119.7 . . ?
C23 C24 H24 119.7 . . ?
C24 C25 C26 120.3(7) . . ?
C24 C25 H25 119.8 . . ?
C26 C25 H25 119.8 . . ?
C27 C26 C25 120.6(6) . . ?
C27 C26 C28 120.2(5) . . ?
C25 C26 C28 119.2(6) . . ?
O6 C27 C26 125.7(5) . . ?
O6 C27 C22 116.8(5) . . ?
C26 C27 C22 117.5(5) . . ?
N3 C28 C26 125.7(5) . . ?
N3 C28 H28 117.2 . . ?
C26 C28 H28 117.2 . . ?
N3 C29 C30 107.1(5) . . ?
N3 C29 H29A 110.3 . . ?
C30 C29 H29A 110.3 . . ?
N3 C29 H29B 110.3 . . ?
C30 C29 H29B 110.3 . . ?
H29A C29 H29B 108.6 . . ?
C29 C30 N4 106.4(4) . . ?
C29 C30 H30A 110.5 . . ?
N4 C30 H30A 110.5 . . ?
C29 C30 H30B 110.5 . . ?
N4 C30 H30B 110.5 . . ?
H30A C30 H30B 108.6 . . ?
N4 C31 C32 126.1(5) . . ?
N4 C31 H31 116.9 . . ?
C32 C31 H31 116.9 . . ?
C33 C32 C31 119.6(5) . . ?
C33 C32 C37 119.3(6) . . ?
C31 C32 C37 120.9(4) . . ?
C34 C33 C32 120.9(6) . . ?
C34 C33 H33 119.6 . . ?
C32 C33 H33 119.6 . . ?
C33 C34 C35 120.6(5) . . ?
C33 C34 H34 119.7 . . ?
C35 C34 H34 119.7 . . ?
C36 C35 C34 119.5(6) . . ?
C36 C35 H35 120.2 . . ?
C34 C35 H35 120.2 . . ?
O8 C36 C35 124.6(5) . . ?
O8 C36 C37 113.6(4) . . ?
C35 C36 C37 121.7(5) . . ?
O7 C37 C36 119.0(4) . . ?
O7 C37 C32 123.1(4) . . ?
C36 C37 C32 117.9(4) . . ?
O8 C38 H38A 109.5 . . ?
O8 C38 H38B 109.5 . . ?
H38A C38 H38B 109.5 . . ?
O8 C38 H38C 109.5 . . ?
H38A C38 H38C 109.5 . . ?
H38B C38 H38C 109.5 . . ?
C8 N1 C9 119.0(5) . . ?
C8 N1 Ni1 127.0(3) . . ?
C9 N1 Ni1 113.9(4) . . ?
C11 N2 C10 120.9(5) . . ?
C11 N2 Ni1 127.0(4) . . ?
C10 N2 Ni1 111.7(4) . . ?
C28 N3 C29 119.8(5) . . ?
C28 N3 Ni2 127.0(4) . . ?
C29 N3 Ni2 113.0(4) . . ?
C31 N4 C30 120.5(5) . . ?
C31 N4 Ni2 127.0(4) . . ?
C30 N4 Ni2 112.4(4) . . ?
H1N N5 H4N 109(3) . . ?
H1N N5 H3N 109(3) . . ?
H4N N5 H3N 109(3) . . ?
H1N N5 H2N 109(3) . . ?
H4N N5 H2N 109(3) . . ?
H3N N5 H2N 109(3) . . ?
N1 Ni1 O3 177.30(19) . . ?
N1 Ni1 O2 94.12(17) . . ?
O3 Ni1 O2 85.45(12) . . ?
N1 Ni1 N2 86.6(2) . . ?
O3 Ni1 N2 93.93(19) . . ?
O2 Ni1 N2 176.94(19) . . ?
N3 Ni2 O7 175.49(16) . . ?
N3 Ni2 N4 86.7(2) . . ?
O7 Ni2 N4 94.39(18) . . ?
N3 Ni2 O6 94.06(18) . . ?
O7 Ni2 O6 85.22(13) . . ?
N4 Ni2 O6 175.49(17) . . ?
C2 O1 C1 118.4(4) . . ?
C7 O2 Ni1 127.7(2) . . ?
C17 O3 Ni1 127.6(3) . . ?
C16 O4 C18 117.5(4) . . ?
C22 O5 C21 117.4(4) . . ?
C27 O6 Ni2 127.0(3) . . ?
C37 O7 Ni2 127.7(3) . . ?
C36 O8 C38 118.4(4) . . ?
F3 P1 F5 96.9(4) . . ?
F3 P1 F2 87.8(4) . . ?
F5 P1 F2 175.3(4) . . ?
F3 P1 F1 94.1(3) . . ?
F5 P1 F1 89.9(2) . . ?
F2 P1 F1 90.7(2) . . ?
F3 P1 F4 88.1(3) . . ?
F5 P1 F4 89.0(2) . . ?
F2 P1 F4 90.2(2) . . ?
F1 P1 F4 177.7(3) . . ?
F3 P1 F6 175.4(4) . . ?
F5 P1 F6 87.2(4) . . ?
F2 P1 F6 88.1(3) . . ?
F1 P1 F6 87.9(3) . . ?
F4 P1 F6 89.9(3) . . ?

loop_
_geom_bond_atom_site_label_1
_geom_bond_atom_site_label_2
_geom_bond_distance
_geom_bond_site_symmetry_2
_geom_bond_publ_flag
C1 O1 1.425(5) . ?
C1 H1A 0.9600 . ?
C1 H1B 0.9600 . ?
C1 H1C 0.9600 . ?
C2 C3 1.358(6) . ?
C2 O1 1.373(5) . ?
C2 C7 1.418(6) . ?
C3 C4 1.401(6) . ?
C3 H3 0.9300 . ?
C4 C5 1.363(8) . ?
C4 H4 0.9300 . ?
C5 C6 1.391(7) . ?
C5 H5 0.9300 . ?
C6 C7 1.411(5) . ?
C6 C8 1.441(7) . ?
C7 O2 1.301(5) . ?
C8 N1 1.270(7) . ?
C8 H8 0.9300 . ?
C9 C10 1.447(9) . ?
C9 N1 1.485(6) . ?
C9 H9A 0.9700 . ?
C9 H9B 0.9700 . ?
C10 N2 1.487(7) . ?
C10 H10A 0.9700 . ?
C10 H10B 0.9700 . ?
C11 N2 1.261(7) . ?
C11 C12 1.441(8) . ?
C11 H11 0.9300 . ?
C12 C17 1.406(6) . ?
C12 C13 1.407(8) . ?
C13 C14 1.366(8) . ?
C13 H13 0.9300 . ?
C14 C15 1.391(8) . ?
C14 H14 0.9300 . ?
C15 C16 1.350(7) . ?
C15 H15 0.9300 . ?
C16 O4 1.371(6) . ?
C16 C17 1.427(7) . ?
C17 O3 1.307(6) . ?
C18 O4 1.433(6) . ?
C18 H18A 0.9600 . ?
C18 H18B 0.9600 . ?
C18 H18C 0.9600 . ?
C21 O5 1.432(6) . ?
C21 H21A 0.9600 . ?
C21 H21B 0.9600 . ?
C21 H21C 0.9600 . ?
C22 O5 1.370(7) . ?
C22 C23 1.374(6) . ?
C22 C27 1.429(7) . ?
C23 C24 1.374(11) . ?
C23 H23 0.9300 . ?
C24 C25 1.351(10) . ?
C24 H24 0.9300 . ?
C25 C26 1.415(7) . ?
C25 H25 0.9300 . ?
C26 C27 1.374(8) . ?
C26 C28 1.443(8) . ?
C27 O6 1.317(5) . ?
C28 N3 1.293(7) . ?
C28 H28 0.9300 . ?
C29 N3 1.459(6) . ?
C29 C30 1.487(8) . ?
C29 H29A 0.9700 . ?
C29 H29B 0.9700 . ?
C30 N4 1.503(7) . ?
C30 H30A 0.9700 . ?
C30 H30B 0.9700 . ?
C31 N4 1.271(7) . ?
C31 C32 1.418(8) . ?
C31 H31 0.9300 . ?
C32 C33 1.414(7) . ?
C32 C37 1.421(6) . ?
C33 C34 1.362(10) . ?
C33 H33 0.9300 . ?
C34 C35 1.397(8) . ?
C34 H34 0.9300 . ?
C35 C36 1.380(6) . ?
C35 H35 0.9300 . ?
C36 O8 1.371(6) . ?
C36 C37 1.407(7) . ?
C37 O7 1.313(5) . ?
C38 O8 1.407(6) . ?
C38 H38A 0.9600 . ?
C38 H38B 0.9600 . ?
C38 H38C 0.9600 . ?
F1 P1 1.552(3) . ?
F2 P1 1.544(4) . ?
F3 P1 1.515(6) . ?
F4 P1 1.578(4) . ?
F5 P1 1.533(4) . ?
F6 P1 1.588(6) . ?
N1 Ni1 1.845(4) . ?
N2 Ni1 1.862(5) . ?
N3 Ni2 1.842(5) . ?
N4 Ni2 1.846(4) . ?
N5 H1N 1.05(3) . ?
N5 H4N 1.05(3) . ?
N5 H3N 1.05(2) . ?
N5 H2N 1.05(3) . ?
Ni1 O3 1.857(3) . ?
Ni1 O2 1.858(3) . ?
Ni2 O7 1.843(3) . ?
Ni2 O6 1.855(3) . ?
